data_7235763
loop_
_publ_author_name
'Galli, S.'
'Maspero, A.'
'Giacobbe, C.'
'Palmisano, G.'
'Nardo, L.'
'Comotti, A.'
'Bassanetti, I.'
'Sozzani, P.'
'Masciocchi, N.'

_publ_section_title
;
 When long bis(pyrazolates) meet late transition metals: structure,
 stability and adsorption of metal--organic frameworks featuring large
 parallel channels
;
_journal_issue 31
_journal_name_full 'Journal of Materials Chemistry A'
_journal_page_first 12208
_journal_paper_doi 10.1039/C4TA01798F
_journal_volume 2
_journal_year 2014
_chemical_formula_moiety 'C16 H8 N4 Zn'
_chemical_formula_structural 'Zn (C16 H8 N4)'
_chemical_formula_sum 'C16 H8 N4 Zn'
_chemical_formula_weight 321.7
_chemical_name_systematic
;
(1,4-bis(1H-pyrazol-4-ylethynyl)benzene)-(Zn(ii))
;
_space_group_crystal_system orthorhombic
_space_group_IT_number 66
_space_group_name_Hall '-C 2 2c'
_space_group_name_H-M_alt 'C c c m'
_cell_angle_alpha 90
_cell_angle_beta 90
_cell_angle_gamma 90
_cell_formula_units_Z 8
_cell_length_a 25.3033(36)
_cell_length_b 26.4643(34)
_cell_length_c 7.30733(63)
_cell_measurement_temperature 298
_cell_volume 4893.2(10)
_computing_cell_refinement 'TOPAS-R (Bruker AXS, V 3.0, 2005, Germany)'
_computing_data_collection 'Bruker AXS Commander'
_computing_molecular_graphics 'Schakal99 (E.Keller Chem.Uns.Zeit, 1980,14,56)'
_computing_publication_material
;
TOPAS-R (Bruker AXS, V 3.0, 2005, Germany)
Schakal99 (E.Keller Chem.Uns.Zeit, 1980,14,56)
;
_computing_structure_refinement 'TOPAS-R (Bruker AXS, V 3.0, 2005, Germany)'
_computing_structure_solution 'TOPAS-R (Bruker AXS, V 3.0, 2005, Germany)'
_diffrn_ambient_temperature 298
_diffrn_detector_type 'Bruker Lynxeye linear PSD'
_diffrn_measurement_device_type 'Bruker AXS D8 Advance'
_diffrn_radiation_monochromator 'Ni filter'
_diffrn_radiation_wavelength 1.5418
_diffrn_source_target Cu
_diffrn_source_type 'sealed X-ray tube'
_exptl_absorpt_coefficient_mu 13.77
_exptl_crystal_density_diffrn 0.87
_exptl_crystal_density_method 'not measured'
_exptl_crystal_F_000 1296
_pd_char_colour white
_pd_instr_location ' ?'
_pd_meas_2theta_range_inc 0.02
_pd_meas_2theta_range_max 105
_pd_meas_2theta_range_min 4
_pd_meas_number_of_points 5051
_pd_meas_scan_method step
_pd_proc_2theta_range_inc 0.02
_pd_proc_2theta_range_max 105
_pd_proc_2theta_range_min 4
_pd_proc_ls_background_function 'Chebychev polynomial'
_pd_proc_ls_profile_function 'fundamental parameters approach'
_pd_proc_ls_prof_R_factor 0.051
_pd_proc_ls_prof_wR_expected 0.003
_pd_proc_ls_prof_wR_factor 0.071
_pd_spec_mounting ' packed powder pellet'
_pd_spec_mount_mode reflection
_pd_spec_shape flat_sheet
_pd_spec_size_axial 10
_pd_spec_size_equat 20
_pd_spec_size_thick 0.2
_refine_ls_extinction_method none
_refine_ls_matrix_type fullcycle
_refine_ls_number_parameters 34
_refine_ls_number_restraints 0
_refine_ls_shift/su_max .01
_refine_ls_structure_factor_coef Inet
_cod_data_source_file c4ta01798f4.cif
_cod_data_source_block Compound_ZnBPEB
_cod_original_sg_symbol_H-M Cccm
_cod_database_code 7235763

loop_
_symmetry_equiv_pos_as_xyz
'-x, -y, -z'
'-x, -y, z'
'-x, y, -z+1/2'
'-x, y, z+1/2'
'-x+1/2, -y+1/2, -z'
'-x+1/2, -y+1/2, z'
'-x+1/2, y+1/2, -z+1/2'
'-x+1/2, y+1/2, z+1/2'
'x, -y, -z+1/2'
'x, -y, z+1/2'
'x, y, -z'
'x, y, z'
'x+1/2, -y+1/2, -z+1/2'
'x+1/2, -y+1/2, z+1/2'
'x+1/2, y+1/2, -z'
'x+1/2, y+1/2, z'

loop_
_atom_site_label
_atom_site_type_symbol
_atom_site_symmetry_multiplicity
_atom_site_fract_x
_atom_site_fract_y
_atom_site_fract_z
_atom_site_occupancy
_atom_site_B_iso_or_equiv
Zn1 Zn 8 0 0.1463(3) 0.75 1 2.94(26)
C1 C 8 0.2961035 0.4332929 0 1 4.94(26)
C2 C 16 0.2956407 0.3965956 -0.13608 0.5 5.44(26)
H2 H 16 0.3218724 0.396898 -0.2290842 0.5 5.44(26)
C2a C 16 0.2577224 0.4328505 0.13608 0.5 5.44(26)
H2a H 16 0.2580387 0.4579314 0.2290842 0.5 5.44(26)
C3 C 8 0.3391391 0.4744406 0 1 4.94(26)
C4 C 8 0.3737911 0.5075725 0 1 4.94(26)
C5 C 8 0.4168267 0.5487202 0 1 4.94(26)
C6 C 16 0.4391657 0.5700793 -0.1505698 1 4.94(26)
H6 H 16 0.430962 0.5622354 -0.2742133 1 4.94(26)
N1 N 16 0.4753111 0.604639 -0.09305726 1 4.94(26)
C7 C 8 0.2184159 0.3590133 0 1 4.94(26)
C8 C 16 0.2188786 0.3957107 0.13608 0.5 5.44(26)
H8 H 16 0.192647 0.3954083 0.2290842 0.5 5.44(26)
C8a C 16 0.2567969 0.3594558 -0.13608 0.5 5.44(26)
H8a H 16 0.2564807 0.3343749 -0.2290842 0.5 5.44(26)
C9 C 8 0.1753803 0.3178656 0 1 4.94(26)
C10 C 8 0.1407283 0.2847337 0 1 4.94(26)
C11 C 8 0.09769268 0.243586 0 1 4.94(26)
C12 C 16 0.07535363 0.222227 0.1505698 1 4.94(26)
H12 H 16 0.08355739 0.2300709 0.2742133 1 4.94(26)
N2 N 16 0.0392083 0.1876673 0.09305726 1 4.94(26)

loop_
_atom_type_symbol
_atom_type_description
_atom_type_scat_source
C C 'International Tables for Crystallography (Vol. IV)'
H H 'International Tables for Crystallography (Vol. IV)'
N N 'International Tables for Crystallography (Vol. IV)'
Zn Zn 'International Tables for Crystallography (Vol. IV)'

loop_
_diffrn_radiation_type
'Cu K\a'
